data_4076531
loop_
_publ_author_name
'Hill, Anthony F.'
'McQueen, Caitlin M. A.'

_publ_section_title
;
 Novel Carbon Monochalcogenide Coordination Mode:
 [Rh2{\m-SeCMo(CO)2(Tp*)}2(\h4-cod)2] (Tp* =
 hydrotris(3,5-dimethylpyrazol-1-yl)borate; cod =cyclo-octa-1,5-diene)
;
_journal_issue 6
_journal_name_full Organometallics
_journal_page_first 2482
_journal_paper_doi 10.1021/om3000086
_journal_volume 31
_journal_year 2012
_chemical_compound_source local
_chemical_formula_moiety 'C52 H68 B2 Mo2 N12 O4 Rh2 Se2'
_chemical_formula_sum 'C52 H68 B2 Mo2 N12 O4 Rh2 Se2'
_chemical_formula_weight 1502.42
_space_group_IT_number 2
_symmetry_cell_setting triclinic
_symmetry_space_group_name_Hall '-P 1'
_symmetry_space_group_name_H-M 'P -1'
_atom_sites_solution_hydrogens difmap
_atom_sites_solution_primary direct
_cell_angle_alpha 82.0374(11)
_cell_angle_beta 72.8897(14)
_cell_angle_gamma 61.3733(13)
_cell_formula_units_Z 1
_cell_length_a 10.5793(2)
_cell_length_b 10.6046(3)
_cell_length_c 15.4375(4)
_cell_measurement_reflns_used 19576
_cell_measurement_temperature 200
_cell_measurement_theta_max 28
_cell_measurement_theta_min 2.55
_cell_volume 1452.92(7)
_computing_cell_refinement 'DENZO/SCALEPACK (Otwinowski & Minor, 1997)'
_computing_data_collection 'COLLECT (Nonius, 2001).'
_computing_data_reduction 'DENZO/SCALEPACK (Otwinowski & Minor, 1997)'
_computing_molecular_graphics 'ORTEP-3 for Windows v. 2.01'
_computing_publication_material 'CRYSTALS (Betteridge et al., 2003)'
_computing_structure_refinement 'CRYSTALS (Betteridge et al., 2003)'
_computing_structure_solution 'SIR92 (Altomare et al., 1994)'
_diffrn_ambient_temperature 200
_diffrn_measured_fraction_theta_full 0.996
_diffrn_measured_fraction_theta_max 0.996
_diffrn_measurement_device Area
_diffrn_measurement_device_type 'Nonius KappaCCD'
_diffrn_measurement_method \w
_diffrn_radiation_monochromator graphite
_diffrn_radiation_type 'Mo K\a'
_diffrn_radiation_wavelength 0.71073
_diffrn_reflns_av_R_equivalents 0.044
_diffrn_reflns_limit_h_max 11
_diffrn_reflns_limit_h_min -13
_diffrn_reflns_limit_k_max 13
_diffrn_reflns_limit_k_min -13
_diffrn_reflns_limit_l_max 20
_diffrn_reflns_limit_l_min -20
_diffrn_reflns_number 30194
_diffrn_reflns_theta_full 27.560
_diffrn_reflns_theta_max 27.560
_diffrn_reflns_theta_min 2.584
_diffrn_standards_number 0
_exptl_absorpt_coefficient_mu 2.286
_exptl_absorpt_correction_T_max 0.935
_exptl_absorpt_correction_T_min 0.773
_exptl_absorpt_correction_type integration
_exptl_absorpt_process_details
;
Gaussian integration (Coppens, 1970)
;
_exptl_crystal_colour orange
_exptl_crystal_density_diffrn 1.717
_exptl_crystal_density_method 'not measured'
_exptl_crystal_description plate
_exptl_crystal_F_000 748
_exptl_crystal_size_max 0.180
_exptl_crystal_size_mid 0.100
_exptl_crystal_size_min 0.030
_refine_diff_density_max 0.97
_refine_diff_density_min -1.02
_refine_ls_extinction_method None
_refine_ls_goodness_of_fit_ref 0.9818
_refine_ls_hydrogen_treatment constr
_refine_ls_matrix_type full
_refine_ls_number_parameters 343
_refine_ls_number_reflns 6694
_refine_ls_number_restraints 0
_refine_ls_R_factor_all 0.0451
_refine_ls_R_factor_gt 0.0329
_refine_ls_shift/su_max 0.0008421
_refine_ls_shift/su_mean 0.0000976
_refine_ls_structure_factor_coef Fsqd
_refine_ls_weighting_details
;
Method= Modified Sheldrick 
w=1/[\s^2^(F^2^) + ( 0.04P)^2^ + 1.24P] 
,where P=(max(Fo^2^,0) + 2Fc^2^)/3 
;
_refine_ls_weighting_scheme calc
_refine_ls_wR_factor_all 0.0796
_refine_ls_wR_factor_gt 0.0743
_refine_ls_wR_factor_ref 0.0796
_reflns_limit_h_max 13
_reflns_limit_h_min -12
_reflns_limit_k_max 13
_reflns_limit_k_min -13
_reflns_limit_l_max 20
_reflns_limit_l_min 0
_reflns_number_gt 5495
_reflns_number_total 6694
_reflns_threshold_expression I>2.0\s(I)
_oxford_diffrn_Wilson_B_factor 2.32
_oxford_diffrn_Wilson_scale 15.28
_oxford_refine_ls_r_factor_ref 0.0451
_oxford_refine_ls_scale 0.28090(17)
_oxford_reflns_number_all 6694
_oxford_reflns_threshold_expression_ref I>-10.0\s(I)
_cod_data_source_file om3000086_si_001.cif
_cod_data_source_block 1
_cod_depositor_comments
;
The following automatic conversions were performed:

'_symmetry_cell_setting' value 'Triclinic' changed to 'triclinic'
according to /home/saulius/struct/CIF-dictionaries/cif_core.dic
dictionary named 'cif_core.dic' version 2.4.1 from
2010-06-29.

'_atom_sites_solution_primary' value 'Direct' changed to
'direct' according to
/home/saulius/struct/CIF-dictionaries/cif_core.dic dictionary named
'cif_core.dic' version 2.4.1 from 2010-06-29.

Automatic conversion script
Id: cif_fix_values 1715 2011-07-08 13:25:40Z adriana 
;
_cod_original_sg_symbol_H-M 'P -1 '
_cod_database_code 4076531

loop_
_symmetry_equiv_pos_as_xyz
x,y,z
-x,-y,-z

loop_
_atom_site_label
_atom_site_type_symbol
_atom_site_fract_x
_atom_site_fract_y
_atom_site_fract_z
_atom_site_U_iso_or_equiv
_atom_site_occupancy
_atom_site_adp_type
_atom_site_refinement_flags_posn
C1 C 0.5536(3) 0.5516(3) 0.1567(2) 0.0300 1.0000 Uani .
C2 C 0.7881(4) 0.5915(4) 0.1192(2) 0.0398 1.0000 Uani .
C3 C 0.5432(4) 0.7215(4) 0.2596(2) 0.0372 1.0000 Uani .
C4 C 0.9079(3) 0.2141(4) 0.1111(2) 0.0395 1.0000 Uani .
C5 C 1.0058(4) 0.0726(4) 0.1261(3) 0.0489 1.0000 Uani .
C6 C 1.0005(4) 0.0609(4) 0.2163(3) 0.0449 1.0000 Uani .
C7 C 0.8709(4) 0.2820(5) 0.0250(2) 0.0497 1.0000 Uani .
C8 C 1.0860(5) -0.0646(4) 0.2692(3) 0.0617 1.0000 Uani .
C9 C 0.4442(4) 0.4587(4) 0.3974(2) 0.0354 1.0000 Uani .
C10 C 0.4459(4) 0.3530(4) 0.4625(2) 0.0435 1.0000 Uani .
C11 C 0.5932(4) 0.2559(4) 0.4533(2) 0.0435 1.0000 Uani .
C12 C 0.6606(6) 0.1172(5) 0.5023(3) 0.0668 1.0000 Uani .
C13 C 0.3134(4) 0.5892(4) 0.3783(3) 0.0431 1.0000 Uani .
C14 C 0.9891(4) 0.3573(4) 0.3999(2) 0.0431 1.0000 Uani .
C15 C 0.9929(4) 0.4854(5) 0.3826(2) 0.0474 1.0000 Uani .
C16 C 0.8969(4) 0.5632(4) 0.3281(2) 0.0401 1.0000 Uani .
C17 C 0.8615(5) 0.7096(5) 0.2885(3) 0.0598 1.0000 Uani .
C18 C 1.0779(5) 0.2304(5) 0.4499(3) 0.0616 1.0000 Uani .
C19 C 0.7098(4) 0.6365(4) -0.1833(2) 0.0462 1.0000 Uani .
C20 C 0.7862(4) 0.7131(4) -0.1630(3) 0.0544 1.0000 Uani .
C21 C 0.6817(4) 0.8445(4) -0.1021(3) 0.0441 1.0000 Uani .
C22 C 0.5541(4) 0.8260(3) -0.0345(2) 0.0364 1.0000 Uani .
C23 C 0.4156(4) 0.8718(3) -0.0496(3) 0.0410 1.0000 Uani .
C24 C 0.3712(5) 0.9403(4) -0.1357(3) 0.0609 1.0000 Uani .
C25 C 0.4873(6) 0.8611(5) -0.2210(3) 0.0660 1.0000 Uani .
C26 C 0.5746(5) 0.7018(4) -0.2065(2) 0.0512 1.0000 Uani .
Rh1 Rh 0.53706(3) 0.64450(2) -0.065781(16) 0.0288 1.0000 Uani .
Mo1 Mo 0.68015(3) 0.51784(3) 0.224888(17) 0.0283 1.0000 Uani .
Se1 Se 0.41007(3) 0.60744(3) 0.09402(2) 0.0286 1.0000 Uani .
N4 N 0.9006(3) 0.1908(3) 0.2548(2) 0.0377 1.0000 Uani .
N2 N 0.8915(3) 0.3588(3) 0.35856(18) 0.0353 1.0000 Uani .
N3 N 0.8430(3) 0.2861(3) 0.18974(18) 0.0343 1.0000 Uani .
O3 O 0.4604(3) 0.8415(3) 0.2732(2) 0.0597 1.0000 Uani .
N1 N 0.8352(3) 0.4863(3) 0.31304(18) 0.0351 1.0000 Uani .
N5 N 0.5842(3) 0.4265(3) 0.35026(17) 0.0316 1.0000 Uani .
O2 O 0.8445(3) 0.6388(3) 0.0587(2) 0.0610 1.0000 Uani .
N6 N 0.6771(3) 0.3016(3) 0.38610(18) 0.0366 1.0000 Uani .
B1 B 0.8479(4) 0.2405(4) 0.3534(3) 0.0400 1.0000 Uani .
H51 H 1.0638 0.0000 0.0823 0.0571 1.0000 Uiso R
H73 H 0.8194 0.3847 0.0296 0.0718 1.0000 Uiso R
H72 H 0.9588 0.2545 -0.0239 0.0718 1.0000 Uiso R
H71 H 0.8087 0.2511 0.0106 0.0717 1.0000 Uiso R
H81 H 1.0186 -0.0829 0.3200 0.0919 1.0000 Uiso R
H82 H 1.1510 -0.0430 0.2900 0.0921 1.0000 Uiso R
H83 H 1.1448 -0.1472 0.2297 0.0921 1.0000 Uiso R
H101 H 0.3633 0.3492 0.5038 0.0511 1.0000 Uiso R
H121 H 0.7531 0.1028 0.5126 0.0983 1.0000 Uiso R
H122 H 0.5903 0.1209 0.5604 0.0984 1.0000 Uiso R
H123 H 0.6789 0.0393 0.4665 0.0986 1.0000 Uiso R
H131 H 0.3423 0.6616 0.3501 0.0647 1.0000 Uiso R
H132 H 0.2394 0.6258 0.4328 0.0648 1.0000 Uiso R
H133 H 0.2742 0.5649 0.3388 0.0646 1.0000 Uiso R
H151 H 1.0504 0.5140 0.4028 0.0561 1.0000 Uiso R
H171 H 0.7599 0.7589 0.2849 0.0882 1.0000 Uiso R
H172 H 0.8763 0.7643 0.3250 0.0882 1.0000 Uiso R
H173 H 0.9264 0.7004 0.2284 0.0885 1.0000 Uiso R
H181 H 1.0124 0.2019 0.4960 0.0920 1.0000 Uiso R
H182 H 1.1339 0.2551 0.4771 0.0919 1.0000 Uiso R
H183 H 1.1467 0.1525 0.4076 0.0921 1.0000 Uiso R
H191 H 0.7769 0.5377 -0.2058 0.0549 1.0000 Uiso R
H201 H 0.8358 0.7416 -0.2192 0.0669 1.0000 Uiso R
H202 H 0.8590 0.6461 -0.1304 0.0674 1.0000 Uiso R
H211 H 0.7373 0.8613 -0.0693 0.0531 1.0000 Uiso R
H212 H 0.6402 0.9277 -0.1402 0.0532 1.0000 Uiso R
H221 H 0.5556 0.8212 0.0290 0.0437 1.0000 Uiso R
H231 H 0.3303 0.8986 0.0055 0.0482 1.0000 Uiso R
H241 H 0.3556 1.0378 -0.1386 0.0721 1.0000 Uiso R
H242 H 0.2779 0.9402 -0.1336 0.0723 1.0000 Uiso R
H251 H 0.5576 0.9009 -0.2409 0.0761 1.0000 Uiso R
H252 H 0.4361 0.8769 -0.2681 0.0761 1.0000 Uiso R
H261 H 0.5624 0.6413 -0.2434 0.0602 1.0000 Uiso R
H1 H 0.8949 0.1451 0.4059 0.0500 1.0000 Uiso R

loop_
_atom_site_aniso_label
_atom_site_aniso_U_11
_atom_site_aniso_U_22
_atom_site_aniso_U_33
_atom_site_aniso_U_23
_atom_site_aniso_U_13
_atom_site_aniso_U_12
C1 0.0338(16) 0.0298(15) 0.0285(16) -0.0023(12) -0.0041(12) -0.0180(13)
C2 0.0356(17) 0.0439(19) 0.046(2) 0.0025(16) -0.0136(15) -0.0221(16)
C3 0.0412(18) 0.0394(19) 0.0384(18) 0.0045(14) -0.0116(14) -0.0250(16)
C4 0.0272(15) 0.050(2) 0.046(2) -0.0162(16) -0.0040(14) -0.0204(15)
C5 0.0294(17) 0.047(2) 0.066(3) -0.0279(19) -0.0011(16) -0.0137(15)
C6 0.0283(16) 0.0343(18) 0.069(3) -0.0120(17) -0.0099(16) -0.0109(14)
C7 0.0398(19) 0.072(3) 0.040(2) -0.0182(18) -0.0048(15) -0.0274(19)
C8 0.049(2) 0.033(2) 0.093(3) -0.007(2) -0.023(2) -0.0074(17)
C9 0.0354(16) 0.0410(18) 0.0338(17) -0.0082(14) -0.0030(13) -0.0220(14)
C10 0.045(2) 0.051(2) 0.0360(18) -0.0041(16) 0.0023(15) -0.0305(17)
C11 0.052(2) 0.046(2) 0.0340(18) 0.0046(15) -0.0067(15) -0.0276(17)
C12 0.081(3) 0.057(3) 0.054(3) 0.022(2) -0.014(2) -0.034(2)
C13 0.0280(16) 0.0428(19) 0.054(2) -0.0102(16) -0.0014(14) -0.0160(15)
C14 0.0317(17) 0.062(2) 0.0306(17) -0.0068(16) -0.0090(13) -0.0154(16)
C15 0.0410(19) 0.072(3) 0.040(2) -0.0093(18) -0.0143(15) -0.0300(19)
C16 0.0394(18) 0.052(2) 0.0368(18) -0.0074(15) -0.0086(14) -0.0259(16)
C17 0.073(3) 0.066(3) 0.069(3) 0.003(2) -0.027(2) -0.051(2)
C18 0.049(2) 0.074(3) 0.054(3) -0.003(2) -0.0279(19) -0.012(2)
C19 0.058(2) 0.053(2) 0.0332(18) -0.0127(16) 0.0095(16) -0.0381(19)
C20 0.055(2) 0.062(2) 0.054(2) -0.0177(19) 0.0112(18) -0.042(2)
C21 0.047(2) 0.049(2) 0.048(2) -0.0077(16) -0.0051(16) -0.0342(17)
C22 0.0427(18) 0.0326(16) 0.0384(18) -0.0073(14) -0.0031(14) -0.0233(14)
C23 0.0384(18) 0.0289(16) 0.055(2) -0.0012(15) -0.0077(15) -0.0175(14)
C24 0.059(2) 0.049(2) 0.086(3) 0.025(2) -0.035(2) -0.031(2)
C25 0.110(4) 0.066(3) 0.058(3) 0.027(2) -0.048(3) -0.061(3)
C26 0.090(3) 0.056(2) 0.0278(18) 0.0053(16) -0.0113(18) -0.053(2)
Rh1 0.03269(13) 0.03067(13) 0.02807(13) -0.00220(9) -0.00585(9) -0.01927(10)
Mo1 0.02801(13) 0.03094(14) 0.02923(14) -0.00068(10) -0.00842(10) -0.01546(11)
Se1 0.02934(15) 0.03195(16) 0.02840(16) -0.00271(12) -0.00746(12) -0.01649(13)
N4 0.0302(13) 0.0323(14) 0.0451(16) -0.0031(12) -0.0090(12) -0.0099(11)
N2 0.0303(13) 0.0412(15) 0.0319(14) -0.0012(12) -0.0109(11) -0.0127(12)
N3 0.0281(13) 0.0367(14) 0.0380(15) -0.0081(12) -0.0062(11) -0.0142(11)
O3 0.0598(17) 0.0312(14) 0.077(2) -0.0036(13) -0.0101(15) -0.0160(13)
N1 0.0353(14) 0.0383(15) 0.0350(15) -0.0001(12) -0.0115(11) -0.0182(12)
N5 0.0283(13) 0.0345(14) 0.0327(14) 0.0022(11) -0.0084(10) -0.0154(11)
O2 0.0595(17) 0.079(2) 0.0532(17) 0.0157(15) -0.0095(13) -0.0452(16)
N6 0.0375(14) 0.0339(14) 0.0343(15) 0.0029(11) -0.0067(11) -0.0157(12)
B1 0.038(2) 0.035(2) 0.042(2) 0.0044(16) -0.0121(16) -0.0134(16)

loop_
_atom_type_symbol
_atom_type_scat_dispersion_real
_atom_type_scat_dispersion_imag
_atom_type_scat_Cromer_Mann_a1
_atom_type_scat_Cromer_Mann_b1
_atom_type_scat_Cromer_Mann_a2
_atom_type_scat_Cromer_Mann_b2
_atom_type_scat_Cromer_Mann_a3
_atom_type_scat_Cromer_Mann_b3
_atom_type_scat_Cromer_Mann_a4
_atom_type_scat_Cromer_Mann_b4
_atom_type_scat_Cromer_Mann_c
_atom_type_scat_source
C 0.0033 0.0016 2.3100 20.8439 1.0200 10.2075 1.5886 0.5687 0.8650 51.6512 0.2156 'International Tables Vol C 4.2.6.8 and 6.1.1.4'
H 0.0000 0.0000 0.4930 10.5109 0.3229 26.1257 0.1402 3.1424 0.0408 57.7998 0.0030 'International Tables Vol C 4.2.6.8 and 6.1.1.4'
O 0.0106 0.0060 3.0485 13.2771 2.2868 5.7011 1.5463 0.3239 0.8670 32.9089 0.2508 'International Tables Vol C 4.2.6.8 and 6.1.1.4'
B 0.0013 0.0007 2.0545 23.2185 1.3326 1.0210 1.0979 60.3498 0.7068 0.1403 -0.1932 'International Tables Vol C 4.2.6.8 and 6.1.1.4'
Mo -1.6832 0.6857 3.7025 0.2772 17.2356 1.0958 12.8876 11.0040 3.7429 61.6584 4.3875 'International Tables Vol C 4.2.6.8 and 6.1.1.4'
N 0.0061 0.0033 12.2126 0.0057 3.1322 9.8933 2.0125 28.9975 1.1663 0.5826 -11.5290 'International Tables Vol C 4.2.6.8 and 6.1.1.4'
Se -0.0929 2.2259 17.0006 2.4098 5.8196 0.2726 3.9731 15.2372 4.3543 43.8163 2.8409 'International Tables Vol C 4.2.6.8 and 6.1.1.4'
Rh -1.1178 0.9187 19.2957 0.7515 14.3501 8.2176 4.7343 25.8749 1.2892 98.6062 5.3280 'International Tables Vol C 4.2.6.8 and 6.1.1.4'

loop_
_exptl_crystal_face_index_h
_exptl_crystal_face_index_k
_exptl_crystal_face_index_l
_exptl_crystal_face_perp_dist
-1 0 0 0.130
0 0 1 0.020
0 0 -1 0.010
1 8 0 0.059
-1 -8 0 0.040
7 4 1 0.042
-7 -5 -1 0.125
7 1 1 0.032

loop_
_geom_angle_atom_site_label_1
_geom_angle_site_symmetry_1
_geom_angle_atom_site_label_2
_geom_angle_atom_site_label_3
_geom_angle_site_symmetry_3
_geom_angle
_geom_angle_publ_flag
Mo1 . C1 Se1 . 173.07(18) yes
Mo1 . C2 O2 . 177.2(3) yes
Mo1 . C3 O3 . 174.4(3) yes
C5 . C4 C7 . 128.5(3) yes
C5 . C4 N3 . 109.1(3) yes
C7 . C4 N3 . 122.4(3) yes
C4 . C5 C6 . 107.0(3) yes
C4 . C5 H51 . 125.9 no
C6 . C5 H51 . 127.1 no
C5 . C6 C8 . 130.2(3) yes
C5 . C6 N4 . 107.5(3) yes
C8 . C6 N4 . 122.3(4) yes
C4 . C7 H73 . 111.5 no
C4 . C7 H72 . 110.9 no
H73 . C7 H72 . 108.7 no
C4 . C7 H71 . 109.6 no
H73 . C7 H71 . 108.4 no
H72 . C7 H71 . 107.7 no
C6 . C8 H81 . 110.1 no
C6 . C8 H82 . 108.5 no
H81 . C8 H82 . 110.1 no
C6 . C8 H83 . 108.3 no
H81 . C8 H83 . 110.1 no
H82 . C8 H83 . 109.6 no
C10 . C9 C13 . 128.4(3) yes
C10 . C9 N5 . 109.4(3) yes
C13 . C9 N5 . 122.1(3) yes
C9 . C10 C11 . 106.2(3) yes
C9 . C10 H101 . 126.8 no
C11 . C10 H101 . 127.0 no
C10 . C11 C12 . 129.4(3) yes
C10 . C11 N6 . 108.2(3) yes
C12 . C11 N6 . 122.3(3) yes
C11 . C12 H121 . 110.1 no
C11 . C12 H122 . 108.9 no
H121 . C12 H122 . 109.3 no
C11 . C12 H123 . 108.8 no
H121 . C12 H123 . 110.5 no
H122 . C12 H123 . 109.1 no
C9 . C13 H131 . 110.4 no
C9 . C13 H132 . 109.5 no
H131 . C13 H132 . 109.2 no
C9 . C13 H133 . 109.4 no
H131 . C13 H133 . 109.2 no
H132 . C13 H133 . 109.2 no
C15 . C14 C18 . 129.0(3) yes
C15 . C14 N2 . 107.9(3) yes
C18 . C14 N2 . 123.0(4) yes
C14 . C15 C16 . 106.6(3) yes
C14 . C15 H151 . 126.4 no
C16 . C15 H151 . 127.0 no
C15 . C16 C17 . 128.6(3) yes
C15 . C16 N1 . 109.6(3) yes
C17 . C16 N1 . 121.8(3) yes
C16 . C17 H171 . 110.3 no
C16 . C17 H172 . 110.2 no
H171 . C17 H172 . 109.2 no
C16 . C17 H173 . 109.2 no
H171 . C17 H173 . 108.9 no
H172 . C17 H173 . 109.1 no
C14 . C18 H181 . 109.9 no
C14 . C18 H182 . 109.0 no
H181 . C18 H182 . 110.1 no
C14 . C18 H183 . 109.0 no
H181 . C18 H183 . 110.0 no
H182 . C18 H183 . 108.8 no
C20 . C19 C26 . 125.7(4) yes
C20 . C19 Rh1 . 109.0(2) yes
C26 . C19 Rh1 . 71.3(2) yes
C20 . C19 H191 . 114.7 no
C26 . C19 H191 . 114.7 no
Rh1 . C19 H191 . 111.6 no
C19 . C20 C21 . 113.9(3) yes
C19 . C20 H201 . 109.3 no
C21 . C20 H201 . 109.2 no
C19 . C20 H202 . 107.6 no
C21 . C20 H202 . 106.5 no
H201 . C20 H202 . 110.3 no
C20 . C21 C22 . 111.9(3) yes
C20 . C21 H211 . 109.5 no
C22 . C21 H211 . 109.0 no
C20 . C21 H212 . 108.5 no
C22 . C21 H212 . 108.9 no
H211 . C21 H212 . 109.1 no
C21 . C22 C23 . 124.1(3) yes
C21 . C22 Rh1 . 112.5(2) yes
C23 . C22 Rh1 . 70.34(18) yes
C21 . C22 H221 . 114.7 no
C23 . C22 H221 . 115.9 no
Rh1 . C22 H221 . 109.5 no
C22 . C23 C24 . 125.6(3) yes
C22 . C23 Rh1 . 71.78(19) yes
C24 . C23 Rh1 . 109.7(3) yes
C22 . C23 H231 . 115.6 no
C24 . C23 H231 . 113.9 no
Rh1 . C23 H231 . 110.7 no
C23 . C24 C25 . 113.1(3) yes
C23 . C24 H241 . 109.1 no
C25 . C24 H241 . 108.8 no
C23 . C24 H242 . 108.2 no
C25 . C24 H242 . 108.1 no
H241 . C24 H242 . 109.4 no
C24 . C25 C26 . 113.0(3) yes
C24 . C25 H251 . 108.4 no
C26 . C25 H251 . 108.1 no
C24 . C25 H252 . 108.4 no
C26 . C25 H252 . 109.5 no
H251 . C25 H252 . 109.3 no
C25 . C26 C19 . 124.6(3) yes
C25 . C26 Rh1 . 112.4(3) yes
C19 . C26 Rh1 . 70.8(2) yes
C25 . C26 H261 . 114.1 no
C19 . C26 H261 . 114.6 no
Rh1 . C26 H261 . 112.0 no
C22 . Rh1 C26 . 89.83(13) yes
C22 . Rh1 C19 . 81.96(13) yes
C26 . Rh1 C19 . 37.91(16) yes
C22 . Rh1 C23 . 37.88(13) yes
C26 . Rh1 C23 . 81.92(15) yes
C19 . Rh1 C23 . 97.98(14) yes
C22 . Rh1 Se1 2_665 163.55(9) yes
C26 . Rh1 Se1 2_665 94.66(10) yes
C19 . Rh1 Se1 2_665 91.89(10) yes
C23 . Rh1 Se1 2_665 158.53(9) yes
C22 . Rh1 Rh1 2_665 135.81(9) yes
C26 . Rh1 Rh1 2_665 134.33(10) yes
C19 . Rh1 Rh1 2_665 131.39(10) yes
C23 . Rh1 Rh1 2_665 130.61(10) yes
Se1 2_665 Rh1 Rh1 2_665 42.509(8) yes
C22 . Rh1 Se1 . 95.41(9) yes
C26 . Rh1 Se1 . 161.64(12) yes
C19 . Rh1 Se1 . 160.37(12) yes
C23 . Rh1 Se1 . 91.44(10) yes
Se1 2_665 Rh1 Se1 . 85.253(12) yes
Rh1 2_665 Rh1 Se1 . 42.743(8) yes
C2 . Mo1 C3 . 86.48(14) yes
C2 . Mo1 C1 . 85.92(13) yes
C3 . Mo1 C1 . 82.59(13) yes
C2 . Mo1 N3 . 93.58(12) yes
C3 . Mo1 N3 . 177.09(12) yes
C1 . Mo1 N3 . 100.31(11) yes
C2 . Mo1 N1 . 93.56(12) yes
C3 . Mo1 N1 . 94.75(12) yes
C1 . Mo1 N1 . 177.31(11) yes
N3 . Mo1 N1 . 82.35(9) yes
C2 . Mo1 N5 . 172.73(11) yes
C3 . Mo1 N5 . 95.71(11) yes
C1 . Mo1 N5 . 101.23(11) yes
N3 . Mo1 N5 . 83.89(10) yes
N1 . Mo1 N5 . 79.37(9) yes
C1 . Se1 Rh1 2_665 95.51(9) yes
C1 . Se1 Rh1 . 104.15(9) yes
Rh1 2_665 Se1 Rh1 . 94.747(12) yes
C6 . N4 N3 . 109.5(3) yes
C6 . N4 B1 . 130.6(3) yes
N3 . N4 B1 . 119.9(3) yes
C14 . N2 N1 . 109.2(3) yes
C14 . N2 B1 . 129.8(3) yes
N1 . N2 B1 . 120.8(3) yes
Mo1 . N3 N4 . 120.76(19) yes
Mo1 . N3 C4 . 132.2(2) yes
N4 . N3 C4 . 106.9(3) yes
Mo1 . N1 N2 . 118.59(19) yes
Mo1 . N1 C16 . 134.6(2) yes
N2 . N1 C16 . 106.7(3) yes
Mo1 . N5 C9 . 133.0(2) yes
Mo1 . N5 N6 . 119.45(18) yes
C9 . N5 N6 . 107.1(3) yes
N5 . N6 C11 . 109.0(3) yes
N5 . N6 B1 . 121.0(3) yes
C11 . N6 B1 . 129.8(3) yes
N2 . B1 N6 . 109.6(3) yes
N2 . B1 N4 . 109.0(3) yes
N6 . B1 N4 . 109.1(3) yes
N2 . B1 H1 . 110.3 no
N6 . B1 H1 . 104.7 no
N4 . B1 H1 . 114.1 no

loop_
_geom_bond_atom_site_label_1
_geom_bond_atom_site_label_2
_geom_bond_site_symmetry_2
_geom_bond_distance
_geom_bond_publ_flag
C1 Mo1 . 1.815(3) yes
C1 Se1 . 1.854(3) yes
C2 Mo1 . 1.996(3) yes
C2 O2 . 1.144(4) yes
C3 Mo1 . 1.979(4) yes
C3 O3 . 1.152(4) yes
C4 C5 . 1.391(5) yes
C4 C7 . 1.487(5) yes
C4 N3 . 1.338(4) yes
C5 C6 . 1.367(6) yes
C5 H51 . 0.935 no
C6 C8 . 1.496(5) yes
C6 N4 . 1.353(4) yes
C7 H73 . 0.959 no
C7 H72 . 0.953 no
C7 H71 . 0.950 no
C8 H81 . 0.960 no
C8 H82 . 0.965 no
C8 H83 . 0.964 no
C9 C10 . 1.395(5) yes
C9 C13 . 1.486(5) yes
C9 N5 . 1.338(4) yes
C10 C11 . 1.372(5) yes
C10 H101 . 0.933 no
C11 C12 . 1.499(5) yes
C11 N6 . 1.353(4) yes
C12 H121 . 0.974 no
C12 H122 . 0.974 no
C12 H123 . 0.968 no
C13 H131 . 0.961 no
C13 H132 . 0.940 no
C13 H133 . 0.952 no
C14 C15 . 1.365(6) yes
C14 C18 . 1.490(5) yes
C14 N2 . 1.357(4) yes
C15 C16 . 1.388(5) yes
C15 H151 . 0.935 no
C16 C17 . 1.497(5) yes
C16 N1 . 1.339(4) yes
C17 H171 . 0.960 no
C17 H172 . 0.952 no
C17 H173 . 0.963 no
C18 H181 . 0.964 no
C18 H182 . 0.960 no
C18 H183 . 0.965 no
C19 C20 . 1.503(5) yes
C19 C26 . 1.392(6) yes
C19 Rh1 . 2.140(3) yes
C19 H191 . 0.983 no
C20 C21 . 1.525(5) yes
C20 H201 . 0.964 no
C20 H202 . 0.978 no
C21 C22 . 1.522(4) yes
C21 H211 . 0.967 no
C21 H212 . 0.976 no
C22 C23 . 1.388(5) yes
C22 Rh1 . 2.148(3) yes
C22 H221 . 0.979 no
C23 C24 . 1.512(6) yes
C23 Rh1 . 2.129(3) yes
C23 H231 . 0.993 no
C24 C25 . 1.522(7) yes
C24 H241 . 0.962 no
C24 H242 . 0.979 no
C25 C26 . 1.509(6) yes
C25 H251 . 0.979 no
C25 H252 . 0.980 no
C26 Rh1 . 2.146(3) yes
C26 H261 . 0.988 no
Rh1 Se1 2_665 2.5275(4) yes
Rh1 Rh1 2_665 3.7112(5) yes
Rh1 Se1 . 2.5163(4) yes
Mo1 N3 . 2.251(3) yes
Mo1 N1 . 2.306(3) yes
Mo1 N5 . 2.232(3) yes
N4 N3 . 1.375(4) yes
N4 B1 . 1.532(5) yes
N2 N1 . 1.374(4) yes
N2 B1 . 1.549(5) yes
N5 N6 . 1.377(4) yes
N6 B1 . 1.540(5) yes
B1 H1 . 1.206 no

loop_
_geom_hbond_atom_site_label_D
_geom_hbond_atom_site_label_H
_geom_hbond_atom_site_label_A
_geom_hbond_site_symmetry_A
_geom_hbond_angle_DHA
_geom_hbond_distance_DH
_geom_hbond_distance_HA
_geom_hbond_distance_DA
_geom_hbond_publ_flag
C7 H73 C2 . 140.87(12) 0.959 2.589 3.387(6) yes
C12 H122 O3 2_666 141.94(13) 0.974 2.512 3.333(6) yes
C13 H131 C3 . 148.35(11) 0.961 2.485 3.342(6) yes
